data_1553594
loop_
_publ_author_name
'Xiong, Xiaodong'
'Deng, Chun-Lin'
'Li, Zhiming'
'Peng, Xiao-Shui'
'Wong, Henry N. C.'

_publ_section_title
;
 Quasi-planar diazadithio and diazodiseleno[8]circulenes: synthesis,
 structures and properties
;
_journal_issue 5
_journal_name_full 'Organic Chemistry Frontiers'
_journal_page_first 682
_journal_paper_doi 10.1039/C6QO00662K
_journal_volume 4
_journal_year 2017
_chemical_formula_sum 'C32 H22 Br8 N2'
_chemical_formula_weight 1073.79
_space_group_crystal_system triclinic
_space_group_IT_number 2
_space_group_name_Hall '-P 1'
_space_group_name_H-M_alt 'P -1'
_atom_sites_solution_hydrogens geom
_audit_creation_method SHELXL-2014/6
_audit_update_record
;
2016-10-26 deposited with the CCDC.
2016-12-07 downloaded from the CCDC.
;
_cell_angle_alpha 100.306(2)
_cell_angle_beta 91.280(2)
_cell_angle_gamma 108.652(2)
_cell_formula_units_Z 2
_cell_length_a 10.8503(5)
_cell_length_b 12.4427(5)
_cell_length_c 12.9897(5)
_cell_measurement_reflns_used 410
_cell_measurement_temperature 296(2)
_cell_measurement_theta_max 15
_cell_measurement_theta_min 15
_cell_volume 1628.82(12)
_computing_cell_refinement 'BRUKER KAPPA APEXII DUO DIFFRACTOMETER'
_computing_data_collection 'BRUKER KAPPA APEXII DUO DIFFRACTOMETER'
_computing_data_reduction 'BRUKER KAPPA APEXII DUO DIFFRACTOMETER'
_computing_molecular_graphics 'BRUKER SHELXTL'
_computing_publication_material 'BRUKER SHELXTL'
_computing_structure_refinement 'SHELXL-2014/6 (Sheldrick, 2014)'
_diffrn_ambient_temperature 296(2)
_diffrn_measured_fraction_theta_full 0.998
_diffrn_measured_fraction_theta_max 0.998
_diffrn_measurement_device_type 'BRUKER KAPPA APEXII DUO DIFFRACTOMETER'
_diffrn_measurement_method 'PHI & OMEAG SCAN'
_diffrn_radiation_type MoK\a
_diffrn_radiation_wavelength 0.71073
_diffrn_reflns_av_R_equivalents 0.0357
_diffrn_reflns_av_unetI/netI 0.0286
_diffrn_reflns_Laue_measured_fraction_full 0.998
_diffrn_reflns_Laue_measured_fraction_max 0.998
_diffrn_reflns_limit_h_max 13
_diffrn_reflns_limit_h_min -13
_diffrn_reflns_limit_k_max 14
_diffrn_reflns_limit_k_min -14
_diffrn_reflns_limit_l_max 15
_diffrn_reflns_limit_l_min -15
_diffrn_reflns_number 35914
_diffrn_reflns_point_group_measured_fraction_full 0.998
_diffrn_reflns_point_group_measured_fraction_max 0.998
_diffrn_reflns_theta_full 25.242
_diffrn_reflns_theta_max 25.250
_diffrn_reflns_theta_min 1.762
_exptl_absorpt_coefficient_mu 9.875
_exptl_absorpt_correction_T_max 0.7462
_exptl_absorpt_correction_T_min 0.4105
_exptl_absorpt_correction_type multi-scan
_exptl_crystal_colour yellow
_exptl_crystal_density_diffrn 2.189
_exptl_crystal_description block
_exptl_crystal_F_000 1016
_exptl_crystal_size_max 0.400
_exptl_crystal_size_mid 0.300
_exptl_crystal_size_min 0.200
_refine_diff_density_max 1.433
_refine_diff_density_min -0.810
_refine_diff_density_rms 0.103
_refine_ls_extinction_method none
_refine_ls_goodness_of_fit_ref 1.028
_refine_ls_hydrogen_treatment riding
_refine_ls_matrix_type full
_refine_ls_number_parameters 398
_refine_ls_number_reflns 5893
_refine_ls_number_restraints 6
_refine_ls_restrained_S_all 1.031
_refine_ls_R_factor_all 0.0558
_refine_ls_R_factor_gt 0.0405
_refine_ls_shift/su_max 0.003
_refine_ls_shift/su_mean 0.000
_refine_ls_structure_factor_coef Fsqd
_refine_ls_weighting_details 'w=1/[\s^2^(Fo^2^)+(0.0465P)^2^+5.3065P] where P=(Fo^2^+2Fc^2^)/3'
_refine_ls_weighting_scheme calc
_refine_ls_wR_factor_gt 0.0990
_refine_ls_wR_factor_ref 0.1057
_reflns_Friedel_coverage 0.000
_reflns_number_gt 4687
_reflns_number_total 5893
_reflns_threshold_expression 'I > 2\s(I)'
_cod_data_source_file c6qo00662k2.cif
_cod_data_source_block xxd2191
_cod_database_code 1553594
_shelx_space_group_comment
;
The symmetry employed for this shelxl refinement is uniquely defined
by the following loop, which should always be used as a source of
symmetry information in preference to the above space-group names.
They are only intended as comments.
;
_shelx_estimated_absorpt_t_min 0.110
_shelx_estimated_absorpt_t_max 0.243
_shelxl_version_number 2014/6

loop_
_space_group_symop_operation_xyz
'x, y, z'
'-x, -y, -z'

loop_
_atom_site_label
_atom_site_type_symbol
_atom_site_fract_x
_atom_site_fract_y
_atom_site_fract_z
_atom_site_U_iso_or_equiv
_atom_site_adp_type
_atom_site_occupancy
_atom_site_site_symmetry_order
_atom_site_calc_flag
_atom_site_refinement_flags_posn
_atom_site_refinement_flags_adp
_atom_site_refinement_flags_occupancy
_atom_site_disorder_assembly
_atom_site_disorder_group
Br1 Br 0.10182(7) 0.79064(6) -0.01377(5) 0.0628(2) Uani 1 1 d . . . . .
Br2 Br -0.27466(5) 0.45838(6) 0.14689(5) 0.05219(18) Uani 1 1 d . . . . .
Br3 Br -0.11265(6) 0.66702(5) 0.38218(5) 0.05006(17) Uani 1 1 d . . . . .
Br4 Br -0.30362(8) 0.26770(6) 0.53998(6) 0.0701(2) Uani 1 1 d . . . . .
Br5 Br -0.03463(7) -0.06615(5) 0.24297(6) 0.0664(2) Uani 1 1 d . . . . .
Br6 Br 0.34124(7) 0.26941(6) 0.08459(6) 0.0636(2) Uani 1 1 d . . . . .
Br7 Br 0.42468(6) 0.36405(6) 0.37303(6) 0.06008(19) Uani 1 1 d . . . . .
Br8 Br 0.63282(6) 0.75713(6) 0.20921(6) 0.0601(2) Uani 1 1 d . . . . .
N1 N 0.3034(4) 0.6964(4) 0.1342(3) 0.0374(10) Uani 1 1 d . . . . .
N2 N -0.1092(4) 0.1802(4) 0.3573(3) 0.0392(10) Uani 1 1 d . . . . .
C1 C 0.1675(5) 0.6508(4) 0.1243(4) 0.0339(11) Uani 1 1 d . . . . .
C2 C 0.0708(6) 0.6768(5) 0.0714(4) 0.0411(13) Uani 1 1 d . . . . .
C3 C -0.0587(6) 0.6148(5) 0.0780(4) 0.0443(14) Uani 1 1 d . . . . .
H3A H -0.1236 0.6253 0.0368 0.053 Uiso 1 1 calc R U . . .
C4 C -0.0928(5) 0.5377(5) 0.1449(4) 0.0367(12) Uani 1 1 d . . . . .
C5 C -0.0009(5) 0.5158(4) 0.2073(4) 0.0334(11) Uani 1 1 d . . . . .
C6 C 0.1282(5) 0.5608(4) 0.1815(4) 0.0335(11) Uani 1 1 d . . . . .
C7 C -0.0399(4) 0.4658(4) 0.3033(4) 0.0322(11) Uani 1 1 d . . . . .
C8 C -0.1094(5) 0.5137(4) 0.3753(4) 0.0365(12) Uani 1 1 d . . . . .
C9 C -0.1809(5) 0.4542(5) 0.4471(4) 0.0400(13) Uani 1 1 d . . . . .
H9A H -0.2224 0.4913 0.4963 0.048 Uiso 1 1 calc R U . . .
C10 C -0.1908(5) 0.3418(5) 0.4461(4) 0.0406(13) Uani 1 1 d . . . . .
C11 C -0.1159(5) 0.2909(4) 0.3798(4) 0.0348(11) Uani 1 1 d . . . . .
C12 C -0.0297(5) 0.3603(4) 0.3201(4) 0.0317(11) Uani 1 1 d . . . . .
C13 C -0.0124(5) 0.1797(4) 0.2886(4) 0.0360(12) Uani 1 1 d . . . . .
C14 C 0.0331(5) 0.0933(4) 0.2371(4) 0.0406(13) Uani 1 1 d . . . . .
C15 C 0.1352(5) 0.1238(5) 0.1743(5) 0.0447(13) Uani 1 1 d . . . . .
H15A H 0.1596 0.0663 0.1326 0.054 Uiso 1 1 calc R U . . .
C16 C 0.2013(5) 0.2383(5) 0.1727(4) 0.0396(12) Uani 1 1 d . . . . .
C17 C 0.1682(5) 0.3290(4) 0.2297(4) 0.0347(11) Uani 1 1 d . . . . .
C18 C 0.0474(5) 0.2942(4) 0.2734(4) 0.0315(11) Uani 1 1 d . . . . .
C19 C 0.2633(5) 0.4489(4) 0.2523(4) 0.0329(11) Uani 1 1 d . . . . .
C20 C 0.3869(5) 0.4688(5) 0.2982(4) 0.0374(12) Uani 1 1 d . . . . .
C21 C 0.4918(5) 0.5662(5) 0.2898(4) 0.0408(13) Uani 1 1 d . . . . .
H21A H 0.5730 0.5788 0.3238 0.049 Uiso 1 1 calc R U . . .
C22 C 0.4759(5) 0.6440(5) 0.2313(4) 0.0378(12) Uani 1 1 d . . . . .
C23 C 0.3507(5) 0.6334(4) 0.1935(4) 0.0326(11) Uani 1 1 d . . . . .
C24 C 0.2450(5) 0.5423(4) 0.2160(4) 0.0311(11) Uani 1 1 d . . . . .
C25 C 0.3801(6) 0.8029(5) 0.1032(5) 0.0535(16) Uani 1 1 d . . . . .
H25A H 0.3383 0.8097 0.0390 0.064 Uiso 1 1 calc R U . . .
H25B H 0.4657 0.7986 0.0881 0.064 Uiso 1 1 calc R U . . .
C26 C 0.3961(9) 0.9077(6) 0.1836(7) 0.095(3) Uani 1 1 d D . . . .
H26A H 0.4290 0.9003 0.2511 0.114 Uiso 1 1 calc R U . A 1
H26B H 0.3141 0.9228 0.1912 0.114 Uiso 1 1 calc R U . A 1
C27 C 0.497(2) 1.0049(11) 0.1397(14) 0.121(12) Uani 0.58(2) 1 d D . P B 1
H27A H 0.5692 0.9784 0.1182 0.145 Uiso 0.58(2) 1 calc R U P B 1
H27D H 0.4561 1.0166 0.0774 0.145 Uiso 0.58(2) 1 calc R U P B 1
C28 C 0.552(2) 1.1216(13) 0.2153(18) 0.116(9) Uani 0.58(2) 1 d D . P B 1
H28A H 0.6136 1.1756 0.1812 0.173 Uiso 0.58(2) 1 calc R U P B 1
H28B H 0.4826 1.1504 0.2357 0.173 Uiso 0.58(2) 1 calc R U P B 1
H28C H 0.5960 1.1121 0.2765 0.173 Uiso 0.58(2) 1 calc R U P B 1
C27' C 0.430(2) 1.0358(11) 0.177(3) 0.096(9) Uani 0.42(2) 1 d D . P B 2
H27B H 0.4160 1.0821 0.2414 0.115 Uiso 0.42(2) 1 calc R U P B 2
H27C H 0.3830 1.0468 0.1177 0.115 Uiso 0.42(2) 1 calc R U P B 2
C28' C 0.576(2) 1.059(3) 0.162(2) 0.108(13) Uani 0.42(2) 1 d D . P B 2
H28D H 0.6157 1.1384 0.1564 0.162 Uiso 0.42(2) 1 calc R U P B 2
H28E H 0.6174 1.0441 0.2215 0.162 Uiso 0.42(2) 1 calc R U P B 2
H28F H 0.5849 1.0093 0.0994 0.162 Uiso 0.42(2) 1 calc R U P B 2
C29 C -0.1983(8) 0.0757(6) 0.3898(6) 0.070(2) Uani 1 1 d . . . . .
H29A H -0.2809 0.0875 0.4040 0.084 Uiso 1 1 calc R U . . .
H29B H -0.2151 0.0099 0.3323 0.084 Uiso 1 1 calc R U . . .
C30 C -0.1454(8) 0.0502(7) 0.4818(7) 0.087(2) Uani 1 1 d D . . . .
H30A H -0.1440 0.1091 0.5423 0.105 Uiso 1 1 calc R U . . .
H30B H -0.0560 0.0529 0.4727 0.105 Uiso 1 1 calc R U . . .
C31 C -0.2263(9) -0.0717(7) 0.5037(8) 0.102(3) Uani 1 1 d D . . . .
H31A H -0.2360 -0.1305 0.4411 0.123 Uiso 1 1 calc R U . . .
H31B H -0.1808 -0.0902 0.5596 0.123 Uiso 1 1 calc R U . . .
C32 C -0.3564(11) -0.0706(11) 0.5342(13) 0.164(6) Uani 1 1 d D . . . .
H32A H -0.4059 -0.1451 0.5476 0.246 Uiso 1 1 calc R U . . .
H32B H -0.3464 -0.0128 0.5966 0.246 Uiso 1 1 calc R U . . .
H32C H -0.4015 -0.0531 0.4784 0.246 Uiso 1 1 calc R U . . .

loop_
_atom_site_aniso_label
_atom_site_aniso_U_11
_atom_site_aniso_U_22
_atom_site_aniso_U_33
_atom_site_aniso_U_23
_atom_site_aniso_U_13
_atom_site_aniso_U_12
Br1 0.0738(5) 0.0629(4) 0.0606(4) 0.0314(3) -0.0017(3) 0.0249(4)
Br2 0.0314(3) 0.0558(4) 0.0655(4) 0.0016(3) -0.0041(2) 0.0151(3)
Br3 0.0510(3) 0.0355(3) 0.0653(4) 0.0005(3) 0.0045(3) 0.0216(3)
Br4 0.0817(5) 0.0579(4) 0.0702(4) 0.0160(3) 0.0467(4) 0.0180(4)
Br5 0.0659(4) 0.0293(3) 0.1001(5) 0.0106(3) 0.0257(4) 0.0105(3)
Br6 0.0670(4) 0.0581(4) 0.0762(5) 0.0185(3) 0.0415(3) 0.0298(3)
Br7 0.0510(4) 0.0578(4) 0.0820(5) 0.0323(3) -0.0037(3) 0.0229(3)
Br8 0.0351(3) 0.0537(4) 0.0878(5) 0.0274(3) 0.0094(3) 0.0019(3)
N1 0.038(2) 0.035(3) 0.040(2) 0.012(2) 0.0081(19) 0.010(2)
N2 0.036(2) 0.029(2) 0.051(3) 0.011(2) 0.015(2) 0.0044(19)
C1 0.038(3) 0.032(3) 0.035(3) 0.011(2) 0.006(2) 0.013(2)
C2 0.053(3) 0.037(3) 0.037(3) 0.009(2) 0.000(2) 0.020(3)
C3 0.048(3) 0.046(3) 0.044(3) 0.006(3) -0.006(2) 0.025(3)
C4 0.029(3) 0.034(3) 0.048(3) 0.003(2) 0.001(2) 0.014(2)
C5 0.029(3) 0.026(3) 0.045(3) 0.003(2) 0.003(2) 0.011(2)
C6 0.034(3) 0.030(3) 0.036(3) 0.003(2) 0.001(2) 0.012(2)
C7 0.022(2) 0.027(3) 0.041(3) 0.001(2) 0.001(2) 0.004(2)
C8 0.033(3) 0.032(3) 0.043(3) 0.000(2) 0.002(2) 0.013(2)
C9 0.037(3) 0.041(3) 0.042(3) 0.000(2) 0.007(2) 0.016(3)
C10 0.033(3) 0.041(3) 0.044(3) 0.010(2) 0.012(2) 0.007(2)
C11 0.034(3) 0.032(3) 0.038(3) 0.007(2) 0.006(2) 0.011(2)
C12 0.026(2) 0.028(3) 0.038(3) 0.002(2) 0.002(2) 0.007(2)
C13 0.031(3) 0.032(3) 0.044(3) 0.006(2) 0.002(2) 0.009(2)
C14 0.042(3) 0.024(3) 0.054(3) 0.006(2) 0.007(2) 0.010(2)
C15 0.044(3) 0.034(3) 0.058(4) 0.005(3) 0.009(3) 0.017(3)
C16 0.040(3) 0.041(3) 0.043(3) 0.009(2) 0.013(2) 0.018(3)
C17 0.034(3) 0.034(3) 0.042(3) 0.011(2) 0.007(2) 0.017(2)
C18 0.032(3) 0.025(3) 0.037(3) 0.004(2) 0.003(2) 0.010(2)
C19 0.028(3) 0.036(3) 0.037(3) 0.009(2) 0.008(2) 0.014(2)
C20 0.034(3) 0.037(3) 0.050(3) 0.018(2) 0.007(2) 0.018(2)
C21 0.029(3) 0.042(3) 0.051(3) 0.009(3) 0.005(2) 0.011(2)
C22 0.028(3) 0.033(3) 0.047(3) 0.009(2) 0.011(2) 0.002(2)
C23 0.037(3) 0.027(3) 0.034(3) 0.007(2) 0.007(2) 0.011(2)
C24 0.030(3) 0.028(3) 0.037(3) 0.006(2) 0.005(2) 0.012(2)
C25 0.049(4) 0.049(4) 0.059(4) 0.029(3) 0.003(3) 0.001(3)
C26 0.130(8) 0.037(4) 0.105(7) 0.006(4) -0.040(6) 0.017(5)
C27 0.19(3) 0.021(8) 0.113(16) 0.014(9) -0.043(17) -0.011(12)
C28 0.122(16) 0.057(12) 0.14(2) 0.007(10) -0.061(15) -0.004(11)
C27' 0.16(3) 0.035(13) 0.10(2) 0.021(12) 0.005(16) 0.036(14)
C28' 0.11(2) 0.10(3) 0.08(2) 0.046(19) -0.028(15) -0.035(18)
C29 0.083(5) 0.061(5) 0.080(5) 0.022(4) 0.026(4) 0.037(4)
C30 0.080(6) 0.082(6) 0.091(6) 0.011(5) -0.006(5) 0.019(5)
C31 0.128(9) 0.078(6) 0.102(7) 0.039(5) 0.011(6) 0.024(6)
C32 0.117(10) 0.124(10) 0.280(18) 0.111(11) 0.082(11) 0.037(8)

loop_
_atom_type_symbol
_atom_type_description
_atom_type_scat_dispersion_real
_atom_type_scat_dispersion_imag
_atom_type_scat_source
C C 0.0033 0.0016 'International Tables Vol C Tables 4.2.6.8 and 6.1.1.4'
H H 0.0000 0.0000 'International Tables Vol C Tables 4.2.6.8 and 6.1.1.4'
N N 0.0061 0.0033 'International Tables Vol C Tables 4.2.6.8 and 6.1.1.4'
Br Br -0.2901 2.4595 'International Tables Vol C Tables 4.2.6.8 and 6.1.1.4'

loop_
_geom_angle_atom_site_label_1
_geom_angle_atom_site_label_2
_geom_angle_atom_site_label_3
_geom_angle
C23 N1 C1 108.1(4)
C23 N1 C25 125.8(4)
C1 N1 C25 125.4(5)
C11 N2 C13 108.1(4)
C11 N2 C29 126.8(5)
C13 N2 C29 124.8(5)
C2 C1 N1 133.0(5)
C2 C1 C6 118.1(5)
N1 C1 C6 108.9(4)
C3 C2 C1 119.0(5)
C3 C2 Br1 115.9(4)
C1 C2 Br1 125.1(4)
C4 C3 C2 120.7(5)
C3 C4 C5 122.8(5)
C3 C4 Br2 116.5(4)
C5 C4 Br2 120.7(4)
C4 C5 C6 114.1(5)
C4 C5 C7 120.2(4)
C6 C5 C7 125.0(4)
C5 C6 C1 122.4(5)
C5 C6 C24 130.5(5)
C1 C6 C24 106.5(4)
C8 C7 C12 114.2(5)
C8 C7 C5 120.2(5)
C12 C7 C5 124.8(4)
C7 C8 C9 122.8(5)
C7 C8 Br3 121.7(4)
C9 C8 Br3 115.5(4)
C10 C9 C8 120.7(5)
C9 C10 C11 119.1(5)
C9 C10 Br4 115.9(4)
C11 C10 Br4 124.9(4)
N2 C11 C10 132.8(5)
N2 C11 C12 109.3(4)
C10 C11 C12 117.9(5)
C11 C12 C7 122.3(4)
C11 C12 C18 106.4(4)
C7 C12 C18 130.7(5)
N2 C13 C14 133.5(5)
N2 C13 C18 108.2(4)
C14 C13 C18 118.3(5)
C15 C14 C13 118.4(5)
C15 C14 Br5 115.9(4)
C13 C14 Br5 125.7(4)
C16 C15 C14 121.0(5)
C15 C16 C17 123.1(5)
C15 C16 Br6 117.1(4)
C17 C16 Br6 119.8(4)
C16 C17 C18 114.0(5)
C16 C17 C19 120.8(4)
C18 C17 C19 124.7(4)
C17 C18 C13 122.3(4)
C17 C18 C12 130.6(5)
C13 C18 C12 106.8(4)
C20 C19 C24 115.4(5)
C20 C19 C17 119.3(5)
C24 C19 C17 124.5(4)
C19 C20 C21 121.7(5)
C19 C20 Br7 122.1(4)
C21 C20 Br7 116.1(4)
C22 C21 C20 120.5(5)
C21 C22 C23 119.1(5)
C21 C22 Br8 115.0(4)
C23 C22 Br8 125.9(4)
N1 C23 C22 132.8(5)
N1 C23 C24 109.0(4)
C22 C23 C24 118.2(5)
C19 C24 C23 121.9(4)
C19 C24 C6 130.9(5)
C23 C24 C6 106.7(4)
N1 C25 C26 113.6(6)
C25 C26 C27' 132.4(14)
C25 C26 C27 103.4(8)
C28 C27 C26 115.8(14)
C26 C27' C28' 96.9(15)
C30 C29 N2 112.6(6)
C29 C30 C31 112.5(7)
C32 C31 C30 109.5(8)

loop_
_geom_bond_atom_site_label_1
_geom_bond_atom_site_label_2
_geom_bond_distance
Br1 C2 1.901(5)
Br2 C4 1.907(5)
Br3 C8 1.906(5)
Br4 C10 1.892(5)
Br5 C14 1.899(5)
Br6 C16 1.904(5)
Br7 C20 1.894(5)
Br8 C22 1.897(5)
N1 C23 1.388(7)
N1 C1 1.394(6)
N1 C25 1.453(7)
N2 C11 1.381(7)
N2 C13 1.394(6)
N2 C29 1.487(8)
C1 C2 1.394(7)
C1 C6 1.412(7)
C2 C3 1.383(8)
C3 C4 1.378(8)
C4 C5 1.393(7)
C5 C6 1.406(7)
C5 C7 1.501(7)
C6 C24 1.434(7)
C7 C8 1.385(7)
C7 C12 1.407(7)
C8 C9 1.390(8)
C9 C10 1.366(8)
C10 C11 1.402(7)
C11 C12 1.407(7)
C12 C18 1.424(7)
C13 C14 1.395(7)
C13 C18 1.416(7)
C14 C15 1.385(8)
C15 C16 1.379(8)
C16 C17 1.387(7)
C17 C18 1.410(7)
C17 C19 1.491(7)
C19 C20 1.384(7)
C19 C24 1.397(7)
C20 C21 1.395(7)
C21 C22 1.382(8)
C22 C23 1.391(7)
C23 C24 1.410(7)
C25 C26 1.477(10)
C26 C27' 1.534(9)
C26 C27 1.554(10)
C27 C28 1.529(10)
C27' C28' 1.536(10)
C29 C30 1.443(11)
C30 C31 1.570(8)
C31 C32 1.479(8)
